data_2106050
loop_
_publ_author_name
'Mandel, N.'
'Donohue, J.'

_publ_section_title
;
 The Molecular and Crystal Structure of Trifluoromethylarsenic Tetramer
 (As C F3)4
;
_journal_name_full 'Acta Crystallographica B (24,1968-38,1982)'
_journal_page_first 476
_journal_page_last 480
_journal_volume 27
_journal_year 1971
_chemical_formula_sum 'C4 As4 F12'
_chemical_name_systematic '(As C F3)4'
_space_group_IT_number 137
_symmetry_space_group_name_Hall '-P 4ac 2a'
_symmetry_space_group_name_H-M 'P 42/n m c :2'
_cell_angle_alpha 90
_cell_angle_beta 90
_cell_angle_gamma 90
_cell_formula_units_Z 2
_cell_length_a 10.483
_cell_length_b 10.483
_cell_length_c 6.381
_cell_volume 701.229
_citation_journal_id_ASTM ACBCAR
_cod_data_source_file Mandel_ACBCAR_1971_1600.cif
_cod_data_source_block C4As4F12
_cod_original_cell_volume 701.2291
_cod_database_code 2106050

loop_
_symmetry_equiv_pos_as_xyz
x,y,z
-y+1/2,x,z+1/2
-x+1/2,-y+1/2,z
y,-x+1/2,z+1/2
x+1/2,-y,-z
y+1/2,x+1/2,-z+1/2
-x,y+1/2,-z
-y,-x,-z+1/2
-x,-y,-z
y-1/2,-x,-z-1/2
x-1/2,y-1/2,-z
-y,x-1/2,-z-1/2
-x-1/2,y,z
-y-1/2,-x-1/2,z-1/2
x,-y-1/2,z
y,x,z-1/2

loop_
_atom_site_label
_atom_site_type_symbol
_atom_site_fract_x
_atom_site_fract_y
_atom_site_fract_z
_atom_site_occupancy
_atom_site_U_iso_or_equiv
C1 C+4 0.25 0.4906 0.4514 1 0.0
As1 As-1 0.25 0.593 0.1861 1 0.0
F2 F-1 0.3501 0.4155 0.4522 1 0.0
F1 F-1 0.25 0.5499 0.6267 1 0.0
